data_1504474
loop_
_publ_author_name
'Nelson, Hosea M.'
'Stoltz, Brian M.'

_publ_section_title
;
 Progress toward the synthesis of the basiliolides and transtaganolides:
 an intramolecular pyrone Diels-Alder entry into a novel class of natural
 products.
;
_journal_issue 1
_journal_name_full 'Organic letters'
_journal_page_first 25
_journal_page_last 28
_journal_paper_doi 10.1021/ol702501s
_journal_volume 10
_journal_year 2008
_chemical_formula_moiety 'C18 H21 Br O8'
_chemical_formula_sum 'C18 H21 Br O8'
_chemical_formula_weight 445.26
_chemical_name_systematic
; 
 ? 
;
_space_group_IT_number 14
_symmetry_cell_setting monoclinic
_symmetry_space_group_name_Hall '-P 2ybc'
_symmetry_space_group_name_H-M 'P 1 21/c 1'
_atom_sites_solution_hydrogens geom
_atom_sites_solution_primary direct
_atom_sites_solution_secondary difmap
_audit_creation_method SHELXL-97
_cell_angle_alpha 90.00
_cell_angle_beta 101.003(3)
_cell_angle_gamma 90.00
_cell_formula_units_Z 4
_cell_length_a 6.6117(3)
_cell_length_b 19.4403(16)
_cell_length_c 14.6195(13)
_cell_measurement_reflns_used 4422
_cell_measurement_temperature 100(2)
_cell_measurement_theta_max 30.90
_cell_measurement_theta_min 2.50
_cell_volume 1844.6(2)
_computing_cell_refinement 'Bruker SAINT v6.45A'
_computing_data_collection 'Bruker SMART v5.630'
_computing_data_reduction 'Bruker SAINT v6.45A'
_computing_molecular_graphics 'Bruker XP v5.1'
_computing_publication_material 'Bruker XCIF v6.12'
_computing_structure_refinement 'SHELXL-97 (Sheldrick, 1997)'
_computing_structure_solution 'SHELXS-97 (Sheldrick, 1990)'
_diffrn_ambient_temperature 100(2)
_diffrn_measured_fraction_theta_full 0.891
_diffrn_measured_fraction_theta_max 0.891
_diffrn_measurement_device_type 'Bruker SMART 1000'
_diffrn_measurement_method '\w scans at 5 \f settings'
_diffrn_radiation_monochromator graphite
_diffrn_radiation_source 'fine-focus sealed tube'
_diffrn_radiation_type MoK\a
_diffrn_radiation_wavelength 0.71073
_diffrn_reflns_av_R_equivalents 0.0000
_diffrn_reflns_av_sigmaI/netI 0.1081
_diffrn_reflns_limit_h_max 9
_diffrn_reflns_limit_h_min -10
_diffrn_reflns_limit_k_max 29
_diffrn_reflns_limit_k_min 0
_diffrn_reflns_limit_l_max 22
_diffrn_reflns_limit_l_min 0
_diffrn_reflns_number 11273
_diffrn_reflns_theta_full 33.90
_diffrn_reflns_theta_max 33.90
_diffrn_reflns_theta_min 1.76
_exptl_absorpt_coefficient_mu 2.273
_exptl_absorpt_correction_T_max 0.7466
_exptl_absorpt_correction_T_min 0.5283
_exptl_absorpt_correction_type TWINABS
_exptl_crystal_colour Colorless
_exptl_crystal_density_diffrn 1.603
_exptl_crystal_density_meas 0
_exptl_crystal_density_method 'not measured'
_exptl_crystal_description Fragment
_exptl_crystal_F_000 912
_exptl_crystal_size_max 0.30
_exptl_crystal_size_mid 0.15
_exptl_crystal_size_min 0.05
_refine_diff_density_max 1.261
_refine_diff_density_min -0.700
_refine_diff_density_rms 0.154
_refine_ls_extinction_method none
_refine_ls_goodness_of_fit_ref 1.437
_refine_ls_hydrogen_treatment Riding
_refine_ls_matrix_type 'Full matrix'
_refine_ls_number_parameters 249
_refine_ls_number_reflns 11273
_refine_ls_number_restraints 0
_refine_ls_restrained_S_all 1.437
_refine_ls_R_factor_all 0.1128
_refine_ls_R_factor_gt 0.0691
_refine_ls_shift/su_max 0.001
_refine_ls_shift/su_mean 0.000
_refine_ls_structure_factor_coef Fsqd
_refine_ls_weighting_details w=1/s^2^(Fo^2^)
_refine_ls_weighting_scheme sigma
_refine_ls_wR_factor_gt 0.1161
_refine_ls_wR_factor_ref 0.1245
_reflns_number_gt 7706
_reflns_number_total 11273
_reflns_threshold_expression >2sigma(I)
_cod_data_source_file ol702501s-file002.cif
_cod_data_source_block hmn01
_cod_depositor_comments
;
The following automatic conversions were performed:

'_symmetry_cell_setting' value 'Monoclinic' changed to 'monoclinic'
according to /home/saulius/struct/CIF-dictionaries/cif_core.dic
dictionary named 'cif_core.dic' version 2.4.1 from
2010-06-29.

'_refine_ls_weighting_scheme' value 'Sigma' changed to
'sigma' according to
/home/saulius/struct/CIF-dictionaries/cif_core.dic dictionary named
'cif_core.dic' version 2.4.1 from 2010-06-29.

Automatic conversion script
Id: cif_fix_values 1715 2011-07-08 13:25:40Z adriana 

The following automatic conversions were performed:

'_atom_sites_solution_primary' value 'Direct methods' was changed to
'direct'.

'_atom_sites_solution_secondary' value 'Difference Fourier map' was
changed to 'difmap'.

'_atom_sites_solution_hydrogens' value 'Geometric positions' was
changed to 'geom'.

Automatic conversion script
Id: cif_fix_values 6452 2018-10-05 10:23:21Z andrius 
;
_cod_original_sg_symbol_H-M P2(1)/c
_cod_database_code 1504474

loop_
_symmetry_equiv_pos_as_xyz
'x, y, z'
'-x, y+1/2, -z+1/2'
'-x, -y, -z'
'x, -y-1/2, z-1/2'

loop_
_atom_site_label
_atom_site_type_symbol
_atom_site_fract_x
_atom_site_fract_y
_atom_site_fract_z
_atom_site_U_iso_or_equiv
_atom_site_adp_type
_atom_site_occupancy
_atom_site_symmetry_multiplicity
_atom_site_calc_flag
_atom_site_refinement_flags
Br Br 0.22485(4) 0.684729(15) 0.00713(2) 0.02256(9) Uani 1 1 d .
O1 O 0.0184(3) 0.68926(11) 0.19245(14) 0.0248(5) Uani 1 1 d .
O2 O 0.2607(3) 0.67193(10) 0.31957(14) 0.0202(5) Uani 1 1 d .
O3 O 0.5675(3) 0.79041(10) 0.01517(14) 0.0203(4) Uani 1 1 d .
O4 O 0.5019(3) 0.85857(9) 0.12753(13) 0.0129(4) Uani 1 1 d .
O5 O 0.5955(3) 1.01711(11) 0.15675(16) 0.0280(5) Uani 1 1 d .
O6 O 0.2525(3) 1.00331(9) 0.12125(15) 0.0204(5) Uani 1 1 d .
O7 O 0.1630(3) 0.91721(9) 0.33477(14) 0.0174(4) Uani 1 1 d .
O8 O 0.3101(3) 1.02118(10) 0.33400(15) 0.0234(5) Uani 1 1 d .
C1 C 0.2879(4) 0.75887(13) 0.09693(19) 0.0151(6) Uani 1 1 d .
C2 C 0.1050(4) 0.80645(13) 0.09438(18) 0.0141(5) Uani 1 1 d .
H2 H -0.0275 0.7976 0.0580 0.017 Uiso 1 1 calc R
C3 C 0.1473(4) 0.86084(14) 0.14712(19) 0.0134(6) Uani 1 1 d .
H3 H 0.0474 0.8948 0.1530 0.016 Uiso 1 1 calc R
C4 C 0.3680(4) 0.86505(13) 0.19780(19) 0.0127(5) Uani 1 1 d .
C5 C 0.4156(4) 0.80115(12) 0.26184(19) 0.0122(6) Uani 1 1 d .
H5 H 0.3174 0.8021 0.3060 0.015 Uiso 1 1 calc R
C6 C 0.3644(4) 0.73434(13) 0.19969(19) 0.0125(5) Uani 1 1 d .
C7 C 0.5477(4) 0.68430(15) 0.2057(2) 0.0192(6) Uani 1 1 d .
H7A H 0.6014 0.6728 0.2712 0.029 Uiso 1 1 calc R
H7B H 0.6566 0.7061 0.1788 0.029 Uiso 1 1 calc R
H7C H 0.5016 0.6422 0.1711 0.029 Uiso 1 1 calc R
C8 C 0.1915(4) 0.69630(13) 0.2347(2) 0.0150(6) Uani 1 1 d .
C9 C 0.1088(4) 0.63676(15) 0.3626(2) 0.0223(7) Uani 1 1 d .
H9A H 0.0033 0.6696 0.3732 0.033 Uiso 1 1 calc R
H9B H 0.1766 0.6170 0.4222 0.033 Uiso 1 1 calc R
H9C H 0.0441 0.6000 0.3213 0.033 Uiso 1 1 calc R
C10 C 0.4658(4) 0.80211(13) 0.07279(19) 0.0138(6) Uani 1 1 d .
C11 C 0.4347(4) 0.93497(13) 0.24529(19) 0.0133(6) Uani 1 1 d .
C12 C 0.6527(4) 0.93027(15) 0.3073(2) 0.0200(6) Uani 1 1 d .
H12A H 0.7564 0.9256 0.2670 0.024 Uiso 1 1 calc R
H12B H 0.6822 0.9734 0.3435 0.024 Uiso 1 1 calc R
C13 C 0.6723(4) 0.87029(14) 0.3736(2) 0.0190(6) Uani 1 1 d .
H13A H 0.5714 0.8754 0.4152 0.023 Uiso 1 1 calc R
H13B H 0.8121 0.8700 0.4128 0.023 Uiso 1 1 calc R
C14 C 0.6345(4) 0.80295(13) 0.32112(19) 0.0164(6) Uani 1 1 d .
H14A H 0.6520 0.7643 0.3660 0.020 Uiso 1 1 calc R
H14B H 0.7367 0.7974 0.2802 0.020 Uiso 1 1 calc R
C15 C 0.4393(5) 0.99042(14) 0.1703(2) 0.0183(6) Uani 1 1 d .
C16 C 0.2494(5) 1.05246(15) 0.0463(2) 0.0286(8) Uani 1 1 d .
H16A H 0.3154 1.0953 0.0717 0.043 Uiso 1 1 calc R
H16B H 0.1065 1.0618 0.0164 0.043 Uiso 1 1 calc R
H16C H 0.3242 1.0334 0.0004 0.043 Uiso 1 1 calc R
C17 C 0.2832(4) 0.95529(14) 0.3078(2) 0.0164(6) Uani 1 1 d .
C18 C 0.1813(5) 1.04529(15) 0.3980(2) 0.0266(7) Uani 1 1 d .
H18A H 0.0358 1.0399 0.3690 0.040 Uiso 1 1 calc R
H18B H 0.2106 1.0939 0.4124 0.040 Uiso 1 1 calc R
H18C H 0.2110 1.0183 0.4556 0.040 Uiso 1 1 calc R

loop_
_atom_site_aniso_label
_atom_site_aniso_U_11
_atom_site_aniso_U_22
_atom_site_aniso_U_33
_atom_site_aniso_U_23
_atom_site_aniso_U_13
_atom_site_aniso_U_12
Br 0.02272(15) 0.02460(14) 0.02144(16) -0.00910(14) 0.00694(12) -0.00622(13)
O1 0.0142(10) 0.0318(12) 0.0278(12) 0.0049(10) 0.0022(9) -0.0055(10)
O2 0.0184(11) 0.0222(11) 0.0209(12) 0.0053(8) 0.0057(9) -0.0057(8)
O3 0.0211(11) 0.0248(11) 0.0174(11) -0.0037(8) 0.0099(9) -0.0033(8)
O4 0.0111(10) 0.0171(9) 0.0116(10) -0.0007(8) 0.0047(8) -0.0012(7)
O5 0.0227(13) 0.0270(11) 0.0388(14) 0.0065(10) 0.0169(10) -0.0056(9)
O6 0.0258(12) 0.0163(10) 0.0205(12) 0.0073(8) 0.0079(10) 0.0034(8)
O7 0.0153(10) 0.0159(10) 0.0229(12) 0.0003(8) 0.0086(9) -0.0023(8)
O8 0.0309(13) 0.0156(10) 0.0277(13) -0.0061(9) 0.0155(10) -0.0050(9)
C1 0.0131(15) 0.0166(13) 0.0164(15) -0.0044(11) 0.0050(12) -0.0027(11)
C2 0.0098(13) 0.0209(14) 0.0112(14) 0.0030(11) 0.0011(11) -0.0004(11)
C3 0.0106(13) 0.0164(13) 0.0134(15) 0.0032(11) 0.0025(11) 0.0020(11)
C4 0.0129(14) 0.0139(12) 0.0123(14) 0.0003(10) 0.0052(12) -0.0009(11)
C5 0.0116(14) 0.0133(13) 0.0114(14) 0.0018(10) 0.0018(11) 0.0004(10)
C6 0.0105(13) 0.0133(12) 0.0152(15) 0.0003(10) 0.0061(12) 0.0003(10)
C7 0.0161(14) 0.0153(12) 0.0270(16) -0.0018(13) 0.0057(12) 0.0018(12)
C8 0.0147(15) 0.0116(14) 0.0208(16) -0.0011(11) 0.0086(12) 0.0004(11)
C9 0.0236(17) 0.0225(15) 0.0245(18) 0.0057(13) 0.0142(14) -0.0024(13)
C10 0.0133(13) 0.0166(14) 0.0098(14) -0.0006(10) -0.0022(11) 0.0003(11)
C11 0.0110(13) 0.0148(13) 0.0143(15) -0.0020(11) 0.0031(12) -0.0040(11)
C12 0.0180(16) 0.0219(14) 0.0200(16) -0.0051(12) 0.0037(13) -0.0052(12)
C13 0.0129(14) 0.0255(15) 0.0170(16) -0.0021(12) -0.0010(13) -0.0029(12)
C14 0.0116(13) 0.0208(15) 0.0160(15) 0.0027(11) 0.0009(12) 0.0010(11)
C15 0.0226(16) 0.0162(14) 0.0189(17) -0.0012(12) 0.0106(14) -0.0001(12)
C16 0.047(2) 0.0234(16) 0.0214(17) 0.0093(13) 0.0207(16) 0.0111(14)
C17 0.0195(15) 0.0140(13) 0.0142(16) 0.0003(11) -0.0010(12) 0.0016(11)
C18 0.0384(19) 0.0211(15) 0.0260(18) -0.0082(13) 0.0205(16) -0.0032(14)

loop_
_atom_type_symbol
_atom_type_description
_atom_type_scat_dispersion_real
_atom_type_scat_dispersion_imag
_atom_type_scat_source
C C 0.0033 0.0016 'International Tables Vol C Tables 4.2.6.8 and 6.1.1.4'
H H 0.0000 0.0000 'International Tables Vol C Tables 4.2.6.8 and 6.1.1.4'
O O 0.0106 0.0060 'International Tables Vol C Tables 4.2.6.8 and 6.1.1.4'
Br Br -0.2901 2.4595 'International Tables Vol C Tables 4.2.6.8 and 6.1.1.4'

loop_
_geom_angle_atom_site_label_1
_geom_angle_atom_site_label_2
_geom_angle_atom_site_label_3
_geom_angle
C8 O2 C9 115.5(2)
C10 O4 C4 114.65(19)
C15 O6 C16 114.2(2)
C17 O8 C18 115.4(2)
C2 C1 C10 107.5(2)
C2 C1 C6 108.6(2)
C10 C1 C6 105.4(2)
C2 C1 Br 111.65(18)
C10 C1 Br 108.98(18)
C6 C1 Br 114.29(17)
C3 C2 C1 113.5(2)
C3 C2 H2 123.2
C1 C2 H2 123.2
C2 C3 C4 114.3(2)
C2 C3 H3 122.8
C4 C3 H3 122.8
O4 C4 C3 107.7(2)
O4 C4 C5 105.71(19)
C3 C4 C5 108.6(2)
O4 C4 C11 103.18(19)
C3 C4 C11 115.7(2)
C5 C4 C11 115.1(2)
C14 C5 C4 112.5(2)
C14 C5 C6 114.6(2)
C4 C5 C6 108.3(2)
C14 C5 H5 107.0
C4 C5 H5 107.0
C6 C5 H5 107.0
C8 C6 C7 107.8(2)
C8 C6 C1 110.1(2)
C7 C6 C1 110.7(2)
C8 C6 C5 107.2(2)
C7 C6 C5 113.9(2)
C1 C6 C5 107.2(2)
C6 C7 H7A 109.5
C6 C7 H7B 109.5
H7A C7 H7B 109.5
C6 C7 H7C 109.5
H7A C7 H7C 109.5
H7B C7 H7C 109.5
O1 C8 O2 124.4(2)
O1 C8 C6 125.7(3)
O2 C8 C6 109.9(2)
O2 C9 H9A 109.5
O2 C9 H9B 109.5
H9A C9 H9B 109.5
O2 C9 H9C 109.5
H9A C9 H9C 109.5
H9B C9 H9C 109.5
O3 C10 O4 120.8(2)
O3 C10 C1 127.9(2)
O4 C10 C1 111.3(2)
C17 C11 C15 110.3(2)
C17 C11 C12 107.9(2)
C15 C11 C12 108.3(2)
C17 C11 C4 109.3(2)
C15 C11 C4 109.7(2)
C12 C11 C4 111.3(2)
C13 C12 C11 112.2(2)
C13 C12 H12A 109.2
C11 C12 H12A 109.2
C13 C12 H12B 109.2
C11 C12 H12B 109.2
H12A C12 H12B 107.9
C12 C13 C14 111.0(2)
C12 C13 H13A 109.4
C14 C13 H13A 109.4
C12 C13 H13B 109.4
C14 C13 H13B 109.4
H13A C13 H13B 108.0
C13 C14 C5 110.6(2)
C13 C14 H14A 109.5
C5 C14 H14A 109.5
C13 C14 H14B 109.5
C5 C14 H14B 109.5
H14A C14 H14B 108.1
O5 C15 O6 124.6(3)
O5 C15 C11 123.5(3)
O6 C15 C11 111.9(2)
O6 C16 H16A 109.5
O6 C16 H16B 109.5
H16A C16 H16B 109.5
O6 C16 H16C 109.5
H16A C16 H16C 109.5
H16B C16 H16C 109.5
O7 C17 O8 123.6(3)
O7 C17 C11 125.7(2)
O8 C17 C11 110.6(2)
O8 C18 H18A 109.5
O8 C18 H18B 109.5
H18A C18 H18B 109.5
O8 C18 H18C 109.5
H18A C18 H18C 109.5
H18B C18 H18C 109.5

loop_
_geom_bond_atom_site_label_1
_geom_bond_atom_site_label_2
_geom_bond_distance
Br C1 1.940(3)
O1 C8 1.200(3)
O2 C8 1.325(3)
O2 C9 1.453(3)
O3 C10 1.196(3)
O4 C10 1.352(3)
O4 C4 1.484(3)
O5 C15 1.206(3)
O6 C15 1.328(3)
O6 C16 1.451(3)
O7 C17 1.206(3)
O8 C17 1.339(3)
O8 C18 1.457(3)
C1 C2 1.517(4)
C1 C10 1.541(4)
C1 C6 1.565(4)
C2 C3 1.307(4)
C2 H2 0.9500
C3 C4 1.508(4)
C3 H3 0.9500
C4 C5 1.551(4)
C4 C11 1.551(4)
C5 C14 1.539(4)
C5 C6 1.584(4)
C5 H5 1.0000
C6 C8 1.529(4)
C6 C7 1.543(4)
C7 H7A 0.9800
C7 H7B 0.9800
C7 H7C 0.9800
C9 H9A 0.9800
C9 H9B 0.9800
C9 H9C 0.9800
C11 C17 1.531(4)
C11 C15 1.542(4)
C11 C12 1.553(4)
C12 C13 1.506(4)
C12 H12A 0.9900
C12 H12B 0.9900
C13 C14 1.514(4)
C13 H13A 0.9900
C13 H13B 0.9900
C14 H14A 0.9900
C14 H14B 0.9900
C16 H16A 0.9800
C16 H16B 0.9800
C16 H16C 0.9800
C18 H18A 0.9800
C18 H18B 0.9800
C18 H18C 0.9800
